data_8107292
loop_
_publ_author_name
'Fujisawa, Kiyoshi'
'Ageishi, Keigo'
'Okano, Mitsuki'
'Tiekink, Edward R. T.'

_publ_section_title
;
 The crystal structure of 3,5-bis(propan-2-yl)-1H-pyrazol-4-amine, C9H17N3
;
_journal_issue 6
_journal_name_full 'Zeitschrift f\"ur Kristallographie - New Crystal Structures'
_journal_page_first 1055
_journal_page_last 1057
_journal_paper_doi 10.1515/ncrs-2022-0362
_journal_volume 237
_journal_year 2022
_chemical_formula_moiety 'C9 H17 N3'
_chemical_formula_sum 'C9 H17 N3'
_chemical_formula_weight 167.25
_space_group_crystal_system monoclinic
_space_group_IT_number 14
_space_group_name_Hall '-P 2ybc'
_space_group_name_H-M_alt 'P 1 21/c 1'
_atom_sites_solution_hydrogens mixed
_atom_sites_solution_primary direct
_atom_sites_solution_secondary difmap
_audit_creation_method SHELXL-2018/3
_cell_angle_alpha 90
_cell_angle_beta 94.564(3)
_cell_angle_gamma 90
_cell_formula_units_Z 4
_cell_length_a 9.5601(3)
_cell_length_b 9.5210(3)
_cell_length_c 10.7651(3)
_cell_measurement_reflns_used 7367
_cell_measurement_temperature 178(2)
_cell_measurement_theta_max 27.50
_cell_measurement_theta_min 3.00
_cell_volume 976.75(5)
_computing_cell_refinement 'CrysAlis^PRO^ [1]'
_computing_data_collection 'CrysAlis^PRO^ [1]'
_computing_data_reduction 'CrysAlis^PRO^ [1]'
_computing_molecular_graphics 'ORTEP-3 for Windows [4]'
_computing_publication_material 'SHELXL-2018/3 [3]'
_computing_structure_refinement 'SHELXL-2018/3 [3]'
_computing_structure_solution 'SIR2014 [2]'
_diffrn_ambient_temperature 178(2)
_diffrn_detector_area_resol_mean 5.811
_diffrn_measured_fraction_theta_full 0.999
_diffrn_measured_fraction_theta_max 0.922
_diffrn_measurement_device_type 'Rigaku XtaLAB P200'
_diffrn_measurement_method \w
_diffrn_radiation_type MoK\a
_diffrn_radiation_wavelength 0.71073
_diffrn_reflns_av_R_equivalents 0.0335
_diffrn_reflns_av_unetI/netI 0.0246
_diffrn_reflns_Laue_measured_fraction_full 0.999
_diffrn_reflns_Laue_measured_fraction_max 0.922
_diffrn_reflns_limit_h_max 13
_diffrn_reflns_limit_h_min -13
_diffrn_reflns_limit_k_max 13
_diffrn_reflns_limit_k_min -13
_diffrn_reflns_limit_l_max 14
_diffrn_reflns_limit_l_min -15
_diffrn_reflns_number 15975
_diffrn_reflns_point_group_measured_fraction_full 0.999
_diffrn_reflns_point_group_measured_fraction_max 0.922
_diffrn_reflns_theta_full 25.242
_diffrn_reflns_theta_max 29.837
_diffrn_reflns_theta_min 2.860
_exptl_absorpt_coefficient_mu 0.071
_exptl_absorpt_correction_T_max 0.997
_exptl_absorpt_correction_T_min 0.799
_exptl_absorpt_correction_type multi-scan
_exptl_absorpt_process_details
;
CrysAlis^PRO^ [1]
;
_exptl_crystal_colour colourless
_exptl_crystal_density_diffrn 1.137
_exptl_crystal_description prism
_exptl_crystal_F_000 368
_exptl_crystal_size_max 0.194
_exptl_crystal_size_mid 0.068
_exptl_crystal_size_min 0.036
_refine_diff_density_max 0.306
_refine_diff_density_min -0.195
_refine_diff_density_rms 0.038
_refine_ls_extinction_coef .
_refine_ls_extinction_method none
_refine_ls_goodness_of_fit_ref 1.016
_refine_ls_hydrogen_treatment mixed
_refine_ls_matrix_type full
_refine_ls_number_parameters 122
_refine_ls_number_reflns 2582
_refine_ls_number_restraints 3
_refine_ls_restrained_S_all 1.016
_refine_ls_R_factor_all 0.0548
_refine_ls_R_factor_gt 0.0432
_refine_ls_shift/su_max 0.000
_refine_ls_shift/su_mean 0.000
_refine_ls_structure_factor_coef Fsqd
_refine_ls_weighting_details 'w=1/[\s^2^(Fo^2^)+(0.0617P)^2^+0.2901P] where P=(Fo^2^+2Fc^2^)/3'
_refine_ls_weighting_scheme calc
_refine_ls_wR_factor_gt 0.1143
_refine_ls_wR_factor_ref 0.1223
_reflns_Friedel_coverage 0.000
_reflns_Friedel_fraction_full .
_reflns_Friedel_fraction_max .
_reflns_number_gt 2127
_reflns_number_total 2582
_reflns_threshold_expression 'I > 2\s(I)'
_cod_data_source_file suppl_j_ncrs-2022-0362_suppl.cif
_cod_data_source_block shelx
_cod_original_sg_symbol_H-M 'P 21/c'
_cod_database_code 8107292
_shelx_shelxl_version_number 2018/3
_shelx_space_group_comment
;
The symmetry employed for this shelxl refinement is uniquely defined
by the following loop, which should always be used as a source of
symmetry information in preference to the above space-group names.
They are only intended as comments.
;
_shelx_estimated_absorpt_t_min 0.986
_shelx_estimated_absorpt_t_max 0.997

loop_
_space_group_symop_operation_xyz
'x, y, z'
'-x, y+1/2, -z+1/2'
'-x, -y, -z'
'x, -y-1/2, z-1/2'

loop_
_atom_site_label
_atom_site_type_symbol
_atom_site_fract_x
_atom_site_fract_y
_atom_site_fract_z
_atom_site_U_iso_or_equiv
_atom_site_adp_type
_atom_site_occupancy
_atom_site_site_symmetry_order
_atom_site_calc_flag
_atom_site_refinement_flags_posn
_atom_site_refinement_flags_adp
_atom_site_refinement_flags_occupancy
_atom_site_disorder_assembly
_atom_site_disorder_group
N1 N 0.47275(10) 0.17033(10) 0.68661(9) 0.0249(2) Uani 1 1 d D . . . .
H1N H 0.5387(12) 0.1081(12) 0.6726(12) 0.030 Uiso 1 1 d D U . . .
N2 N 0.34837(10) 0.17139(10) 0.61700(9) 0.0273(2) Uani 1 1 d . . . . .
N3 N 0.31020(9) 0.44672(10) 0.84709(8) 0.0222(2) Uani 1 1 d D . . . .
H2N H 0.3173(13) 0.4205(14) 0.9260(8) 0.027 Uiso 1 1 d D U . . .
H3N H 0.2224(10) 0.4731(13) 0.8267(12) 0.027 Uiso 1 1 d D U . . .
C1 C 0.27106(11) 0.27139(12) 0.66664(10) 0.0238(2) Uani 1 1 d . . . . .
C2 C 0.34845(11) 0.33464(10) 0.76847(9) 0.0198(2) Uani 1 1 d . . . . .
C3 C 0.47736(11) 0.26740(11) 0.77825(9) 0.0212(2) Uani 1 1 d . . . . .
C4 C 0.12207(11) 0.29831(14) 0.61499(11) 0.0301(3) Uani 1 1 d . . . . .
H4 H 0.081467 0.372650 0.667019 0.036 Uiso 1 1 calc R U . . .
C5 C 0.03294(14) 0.16496(17) 0.62323(13) 0.0431(3) Uani 1 1 d . . . . .
H5A H 0.070151 0.091008 0.571784 0.065 Uiso 1 1 calc R U . . .
H5B H -0.064370 0.185392 0.593106 0.065 Uiso 1 1 calc R U . . .
H5C H 0.036147 0.133383 0.710054 0.065 Uiso 1 1 calc R U . . .
C6 C 0.11468(14) 0.35035(14) 0.48039(12) 0.0366(3) Uani 1 1 d . . . . .
H6A H 0.170408 0.436328 0.475910 0.055 Uiso 1 1 calc R U . . .
H6B H 0.016829 0.370069 0.451578 0.055 Uiso 1 1 calc R U . . .
H6C H 0.152060 0.278028 0.427345 0.055 Uiso 1 1 calc R U . . .
C7 C 0.60226(11) 0.28694(12) 0.87017(10) 0.0257(2) Uani 1 1 d . . . . .
H7 H 0.581459 0.367367 0.925529 0.031 Uiso 1 1 calc R U . . .
C8 C 0.73342(13) 0.32456(17) 0.80541(13) 0.0414(3) Uani 1 1 d . . . . .
H8A H 0.756801 0.247188 0.750701 0.062 Uiso 1 1 calc R U . . .
H8B H 0.811805 0.340683 0.868127 0.062 Uiso 1 1 calc R U . . .
H8C H 0.715946 0.409972 0.755792 0.062 Uiso 1 1 calc R U . . .
C9 C 0.62567(17) 0.15707(14) 0.95224(13) 0.0421(3) Uani 1 1 d . . . . .
H9A H 0.541606 0.139126 0.996286 0.063 Uiso 1 1 calc R U . . .
H9B H 0.706024 0.172837 1.012992 0.063 Uiso 1 1 calc R U . . .
H9C H 0.644398 0.075841 0.900173 0.063 Uiso 1 1 calc R U . . .

loop_
_atom_site_aniso_label
_atom_site_aniso_U_11
_atom_site_aniso_U_22
_atom_site_aniso_U_33
_atom_site_aniso_U_23
_atom_site_aniso_U_13
_atom_site_aniso_U_12
N1 0.0208(4) 0.0263(5) 0.0266(5) -0.0066(4) -0.0047(3) 0.0038(3)
N2 0.0210(4) 0.0348(5) 0.0251(5) -0.0086(4) -0.0050(4) 0.0025(4)
N3 0.0225(4) 0.0240(5) 0.0197(4) -0.0016(3) -0.0005(3) 0.0023(3)
C1 0.0206(5) 0.0289(5) 0.0215(5) -0.0043(4) -0.0014(4) -0.0003(4)
C2 0.0211(5) 0.0199(5) 0.0181(4) 0.0003(4) 0.0005(4) -0.0012(4)
C3 0.0214(5) 0.0211(5) 0.0205(5) -0.0009(4) -0.0011(4) -0.0007(4)
C4 0.0215(5) 0.0403(6) 0.0275(5) -0.0109(5) -0.0042(4) 0.0056(5)
C5 0.0253(6) 0.0643(9) 0.0382(7) 0.0039(6) -0.0060(5) -0.0102(6)
C6 0.0329(6) 0.0374(7) 0.0377(7) 0.0017(5) -0.0088(5) 0.0061(5)
C7 0.0240(5) 0.0281(5) 0.0238(5) -0.0054(4) -0.0055(4) 0.0027(4)
C8 0.0234(6) 0.0614(9) 0.0384(7) -0.0116(6) -0.0041(5) -0.0055(6)
C9 0.0571(9) 0.0356(7) 0.0304(6) -0.0015(5) -0.0157(6) 0.0104(6)

loop_
_atom_type_symbol
_atom_type_description
_atom_type_scat_dispersion_real
_atom_type_scat_dispersion_imag
_atom_type_scat_source
C C 0.0033 0.0016 'International Tables Vol C Tables 4.2.6.8 and 6.1.1.4'
H H 0.0000 0.0000 'International Tables Vol C Tables 4.2.6.8 and 6.1.1.4'
N N 0.0061 0.0033 'International Tables Vol C Tables 4.2.6.8 and 6.1.1.4'

loop_
_geom_angle_atom_site_label_1
_geom_angle_atom_site_label_2
_geom_angle_atom_site_label_3
_geom_angle
_geom_angle_site_symmetry_1
_geom_angle_site_symmetry_3
C3 N1 N2 112.06(9) . .
C3 N1 H1N 126.8(9) . .
N2 N1 H1N 121.0(9) . .
C1 N2 N1 105.79(8) . .
C2 N3 H2N 110.8(9) . .
C2 N3 H3N 110.3(9) . .
H2N N3 H3N 108.5(12) . .
N2 C1 C2 109.97(9) . .
N2 C1 C4 120.48(9) . .
C2 C1 C4 129.51(10) . .
C3 C2 C1 105.71(9) . .
C3 C2 N3 124.65(9) . .
C1 C2 N3 129.62(9) . .
N1 C3 C2 106.48(9) . .
N1 C3 C7 123.01(9) . .
C2 C3 C7 130.49(9) . .
C1 C4 C6 112.06(10) . .
C1 C4 C5 110.50(11) . .
C6 C4 C5 109.81(10) . .
C1 C4 H4 108.1 . .
C6 C4 H4 108.1 . .
C5 C4 H4 108.1 . .
C4 C5 H5A 109.5 . .
C4 C5 H5B 109.5 . .
H5A C5 H5B 109.5 . .
C4 C5 H5C 109.5 . .
H5A C5 H5C 109.5 . .
H5B C5 H5C 109.5 . .
C4 C6 H6A 109.5 . .
C4 C6 H6B 109.5 . .
H6A C6 H6B 109.5 . .
C4 C6 H6C 109.5 . .
H6A C6 H6C 109.5 . .
H6B C6 H6C 109.5 . .
C3 C7 C8 111.58(9) . .
C3 C7 C9 110.71(10) . .
C8 C7 C9 111.53(11) . .
C3 C7 H7 107.6 . .
C8 C7 H7 107.6 . .
C9 C7 H7 107.6 . .
C7 C8 H8A 109.5 . .
C7 C8 H8B 109.5 . .
H8A C8 H8B 109.5 . .
C7 C8 H8C 109.5 . .
H8A C8 H8C 109.5 . .
H8B C8 H8C 109.5 . .
C7 C9 H9A 109.5 . .
C7 C9 H9B 109.5 . .
H9A C9 H9B 109.5 . .
C7 C9 H9C 109.5 . .
H9A C9 H9C 109.5 . .
H9B C9 H9C 109.5 . .

loop_
_geom_bond_atom_site_label_1
_geom_bond_atom_site_label_2
_geom_bond_distance
_geom_bond_site_symmetry_2
N1 C3 1.3499(13) .
N1 N2 1.3541(13) .
N1 H1N 0.887(8) .
N2 C1 1.3421(14) .
N3 C2 1.4276(13) .
N3 H2N 0.883(8) .
N3 H3N 0.887(8) .
C1 C2 1.4080(14) .
C1 C4 1.5091(15) .
C2 C3 1.3853(14) .
C3 C7 1.5005(14) .
C4 C6 1.5277(18) .
C4 C5 1.5355(19) .
C4 H4 1.0000 .
C5 H5A 0.9800 .
C5 H5B 0.9800 .
C5 H5C 0.9800 .
C6 H6A 0.9800 .
C6 H6B 0.9800 .
C6 H6C 0.9800 .
C7 C8 1.5250(17) .
C7 C9 1.5258(17) .
C7 H7 1.0000 .
C8 H8A 0.9800 .
C8 H8B 0.9800 .
C8 H8C 0.9800 .
C9 H9A 0.9800 .
C9 H9B 0.9800 .
C9 H9C 0.9800 .

loop_
_geom_torsion_atom_site_label_1
_geom_torsion_atom_site_label_2
_geom_torsion_atom_site_label_3
_geom_torsion_atom_site_label_4
_geom_torsion
_geom_torsion_site_symmetry_1
_geom_torsion_site_symmetry_2
_geom_torsion_site_symmetry_3
_geom_torsion_site_symmetry_4
C3 N1 N2 C1 -0.56(13) . . . .
N1 N2 C1 C2 0.38(12) . . . .
N1 N2 C1 C4 -177.64(10) . . . .
N2 C1 C2 C3 -0.08(12) . . . .
C4 C1 C2 C3 177.71(11) . . . .
N2 C1 C2 N3 178.55(10) . . . .
C4 C1 C2 N3 -3.67(19) . . . .
N2 N1 C3 C2 0.52(13) . . . .
N2 N1 C3 C7 179.01(10) . . . .
C1 C2 C3 N1 -0.26(12) . . . .
N3 C2 C3 N1 -178.97(9) . . . .
C1 C2 C3 C7 -178.60(11) . . . .
N3 C2 C3 C7 2.68(18) . . . .
N2 C1 C4 C6 -63.79(15) . . . .
C2 C1 C4 C6 118.63(13) . . . .
N2 C1 C4 C5 59.02(15) . . . .
C2 C1 C4 C5 -118.56(13) . . . .
N1 C3 C7 C8 59.70(15) . . . .
C2 C3 C7 C8 -122.19(13) . . . .
N1 C3 C7 C9 -65.16(14) . . . .
C2 C3 C7 C9 112.95(13) . . . .
